data_2236848
loop_
_publ_author_name
'Smits, Rufus'
'Belyakov, Sergey'
'Vigante, Brigita'
'Duburs, Gunars'

_publ_section_title
;
 Methyl
 6-oxo-4-phenyl-2-[(<i>Z</i>)-2-(pyridin-2-yl)ethenyl]-1,4,5,6-tetrahydropyridine-3-carboxylate
;
_journal_coeditor_code CV5365
_journal_issue 12
_journal_name_full 'Acta Crystallographica Section E'
_journal_page_first o3489
_journal_paper_doi 10.1107/S1600536812048532
_journal_volume 68
_journal_year 2012
_chemical_formula_iupac 'C20 H18 N2 O3'
_chemical_formula_moiety 'C20 H18 N2 O3'
_chemical_formula_sum 'C20 H18 N2 O3'
_chemical_formula_weight 334.36
_chemical_melting_point 504
_chemical_name_systematic
;
Methyl 6-oxo-4-phenyl-2-[(<i>Z</i>)-2-(pyridin-2-yl)ethenyl]-
1,4,5,6-tetrahydropyridine-3-carboxylate
;
_space_group_IT_number 14
_symmetry_cell_setting monoclinic
_symmetry_space_group_name_Hall '-P 2ybc'
_symmetry_space_group_name_H-M 'P 1 21/c 1'
_atom_sites_solution_primary direct
_atom_sites_solution_secondary difmap
_cell_angle_alpha 90.00
_cell_angle_beta 96.5018(14)
_cell_angle_gamma 90.00
_cell_formula_units_Z 4
_cell_length_a 5.5746(2)
_cell_length_b 16.4083(6)
_cell_length_c 18.0930(8)
_cell_measurement_reflns_used 2317
_cell_measurement_temperature 193(2)
_cell_measurement_theta_max 27.5
_cell_measurement_theta_min 0.9
_cell_volume 1644.32(11)
_computing_data_collection 'KappaCCD (Nonius, 1999)'
_computing_data_reduction 'DENZO and SCALEPACK (Otwinowski & Minor, 1997)'
_computing_molecular_graphics 'ORTEP-3 (Farrugia, 1997)'
_computing_publication_material 'maXus (Mackay <i>et al.</i>, 1999)'
_computing_structure_refinement 'SHELXL97 (Sheldrick, 2008)'
_computing_structure_solution 'SHELXS97 (Sheldrick, 2008)'
_diffrn_ambient_temperature 193(2)
_diffrn_measured_fraction_theta_full 0.99
_diffrn_measured_fraction_theta_max 0.99
_diffrn_measurement_device_type 'Bruker--Nonius KappaCCD'
_diffrn_measurement_method '\f and \w scan'
_diffrn_radiation_monochromator graphite
_diffrn_radiation_source 'fine-focus sealed tube'
_diffrn_radiation_type MoK\a
_diffrn_radiation_wavelength 0.71073
_diffrn_reflns_av_R_equivalents 0.0531
_diffrn_reflns_av_sigmaI/netI 0.0823
_diffrn_reflns_limit_h_max 7
_diffrn_reflns_limit_h_min -7
_diffrn_reflns_limit_k_max 22
_diffrn_reflns_limit_k_min -20
_diffrn_reflns_limit_l_max 24
_diffrn_reflns_limit_l_min -24
_diffrn_reflns_number 7024
_diffrn_reflns_theta_full 28.6
_diffrn_reflns_theta_max 28.6
_diffrn_reflns_theta_min 1.6
_exptl_absorpt_coefficient_mu 0.092
_exptl_absorpt_correction_type none
_exptl_crystal_colour Colourless
_exptl_crystal_density_diffrn 1.351
_exptl_crystal_density_method 'not measured'
_exptl_crystal_description Needle
_exptl_crystal_F_000 704
_exptl_crystal_size_max 0.41
_exptl_crystal_size_mid 0.12
_exptl_crystal_size_min 0.07
_refine_diff_density_max 0.229
_refine_diff_density_min -0.217
_refine_ls_extinction_method none
_refine_ls_goodness_of_fit_ref 0.958
_refine_ls_hydrogen_treatment mixed
_refine_ls_matrix_type full
_refine_ls_number_parameters 242
_refine_ls_number_reflns 4206
_refine_ls_number_restraints 0
_refine_ls_restrained_S_all 0.958
_refine_ls_R_factor_all 0.1197
_refine_ls_R_factor_gt 0.0603
_refine_ls_shift/su_max 0.019
_refine_ls_shift/su_mean 0.002
_refine_ls_structure_factor_coef Fsqd
_refine_ls_weighting_details 'calc w=1/[\s^2^(Fo^2^)+(0.0562P)^2^+0.7901P] where P=(Fo^2^+2Fc^2^)/3'
_refine_ls_weighting_scheme calc
_refine_ls_wR_factor_gt 0.1216
_refine_ls_wR_factor_ref 0.1489
_reflns_number_gt 2483
_reflns_number_total 4206
_reflns_threshold_expression I>2sigma(I)
_cod_data_source_file cv5365.cif
_cod_data_source_block I
_cod_original_sg_symbol_H-M 'P 21/c'
_cod_database_code 2236848
_cod_database_fobs_code 2236848

loop_
_symmetry_equiv_pos_as_xyz
'x, y, z'
'-x, y+1/2, -z+1/2'
'-x, -y, -z'
'x, -y-1/2, z-1/2'

loop_
_atom_site_type_symbol
_atom_site_label
_atom_site_fract_x
_atom_site_fract_y
_atom_site_fract_z
_atom_site_U_iso_or_equiv
_atom_site_adp_type
_atom_site_calc_flag
_atom_site_refinement_flags
_atom_site_occupancy
_atom_site_symmetry_multiplicity
N N1 0.3841(3) 0.31397(11) 0.68159(10) 0.0317(4) Uani d . 1 1
H H1 0.249(4) 0.3452(16) 0.6900(13) 0.050(7) Uiso d . 1 1
C C2 0.4865(4) 0.26644(13) 0.73871(12) 0.0343(5) Uani d . 1 1
C C3 0.7199(4) 0.22630(13) 0.72613(12) 0.0349(5) Uani d . 1 1
H H3A 0.7385 0.1771 0.7559 0.042 Uiso calc R 1 1
H H3B 0.8519 0.2626 0.7433 0.042 Uiso calc R 1 1
C C4 0.7383(3) 0.20413(12) 0.64446(11) 0.0281(5) Uani d . 1 1
H H4 0.910(4) 0.1941(13) 0.6403(11) 0.030(5) Uiso d . 1 1
C C5 0.6556(3) 0.27567(12) 0.59458(11) 0.0275(4) Uani d . 1 1
C C6 0.4830(3) 0.32727(12) 0.61506(11) 0.0281(4) Uani d . 1 1
O O7 0.3935(3) 0.26137(10) 0.79683(9) 0.0471(4) Uani d . 1 1
C C8 0.6075(3) 0.12466(12) 0.62263(11) 0.0266(4) Uani d . 1 1
C C9 0.7212(4) 0.05100(13) 0.64153(13) 0.0357(5) Uani d . 1 1
H H9 0.8757 0.0510 0.6671 0.043 Uiso calc R 1 1
C C10 0.6078(4) -0.02244(14) 0.62283(14) 0.0429(6) Uani d . 1 1
H H10 0.6862 -0.0712 0.6360 0.052 Uiso calc R 1 1
C C11 0.3794(4) -0.02351(14) 0.58485(13) 0.0442(6) Uani d . 1 1
H H11 0.3044 -0.0728 0.5715 0.053 Uiso calc R 1 1
C C12 0.2630(4) 0.04892(15) 0.56682(13) 0.0411(5) Uani d . 1 1
H H12 0.1078 0.0484 0.5418 0.049 Uiso calc R 1 1
C C13 0.3754(4) 0.12274(13) 0.58566(12) 0.0327(5) Uani d . 1 1
H H13 0.2945 0.1713 0.5734 0.039 Uiso calc R 1 1
C C14 0.7626(4) 0.28495(13) 0.52436(12) 0.0320(5) Uani d . 1 1
O O15 0.7451(4) 0.34235(11) 0.48210(12) 0.0704(6) Uani d . 1 1
O O16 0.8913(3) 0.21953(9) 0.50878(8) 0.0371(4) Uani d . 1 1
C C17 1.0023(4) 0.22380(15) 0.44055(13) 0.0441(6) Uani d . 1 1
H H17A 1.0904 0.1745 0.4344 0.053 Uiso calc R 1 1
H H17B 1.1107 0.2694 0.4426 0.053 Uiso calc R 1 1
H H17C 0.8795 0.2304 0.3993 0.053 Uiso calc R 1 1
C C18 0.3926(4) 0.39772(13) 0.57107(13) 0.0357(5) Uani d . 1 1
H H18 0.468(4) 0.4026(15) 0.5270(14) 0.043(6) Uiso d . 1 1
C C19 0.2314(4) 0.45687(14) 0.58015(13) 0.0378(5) Uani d . 1 1
H H19 0.219(4) 0.4957(15) 0.5424(14) 0.045(7) Uiso d . 1 1
C C20 0.0609(4) 0.47713(12) 0.63325(12) 0.0323(5) Uani d . 1 1
N N21 0.0217(3) 0.42656(10) 0.68919(10) 0.0313(4) Uani d . 1 1
C C22 -0.1441(4) 0.44794(13) 0.73342(12) 0.0348(5) Uani d . 1 1
H H22 -0.1708 0.4131 0.7722 0.042 Uiso calc R 1 1
C C23 -0.2784(4) 0.51884(14) 0.72480(13) 0.0398(5) Uani d . 1 1
H H23 -0.3942 0.5307 0.7564 0.048 Uiso calc R 1 1
C C24 -0.2370(4) 0.57122(14) 0.66859(14) 0.0429(6) Uani d . 1 1
H H24 -0.3229 0.6197 0.6616 0.052 Uiso calc R 1 1
C C25 -0.0651(4) 0.55059(14) 0.62245(13) 0.0400(5) Uani d . 1 1
H H25 -0.0333 0.5855 0.5843 0.048 Uiso calc R 1 1

loop_
_atom_site_aniso_label
_atom_site_aniso_U_11
_atom_site_aniso_U_22
_atom_site_aniso_U_33
_atom_site_aniso_U_12
_atom_site_aniso_U_13
_atom_site_aniso_U_23
N1 0.0379(9) 0.0272(9) 0.0312(10) 0.0031(8) 0.0090(7) 0.0037(8)
C2 0.0473(12) 0.0256(11) 0.0303(12) -0.0044(9) 0.0058(9) -0.0001(9)
C3 0.0420(12) 0.0286(11) 0.0321(12) -0.0019(9) -0.0040(9) 0.0029(9)
C4 0.0249(10) 0.0252(10) 0.0338(12) 0.0011(8) 0.0016(8) 0.0029(9)
C5 0.0270(9) 0.0234(10) 0.0316(11) -0.0020(8) 0.0013(8) 0.0019(8)
C6 0.0302(10) 0.0258(10) 0.0284(11) -0.0023(8) 0.0031(8) 0.0019(8)
O7 0.0687(11) 0.0392(9) 0.0355(9) 0.0043(8) 0.0157(8) 0.0077(7)
C8 0.0288(10) 0.0251(10) 0.0273(10) 0.0023(8) 0.0097(8) 0.0012(8)
C9 0.0344(11) 0.0308(11) 0.0437(13) 0.0054(9) 0.0116(9) 0.0019(10)
C10 0.0577(15) 0.0250(11) 0.0505(15) 0.0047(10) 0.0256(12) 0.0005(10)
C11 0.0577(15) 0.0345(13) 0.0444(14) -0.0161(11) 0.0233(12) -0.0118(11)
C12 0.0380(12) 0.0459(14) 0.0397(13) -0.0108(11) 0.0061(9) -0.0067(11)
C13 0.0313(10) 0.0321(11) 0.0348(12) -0.0009(9) 0.0045(8) -0.0003(9)
C14 0.0327(10) 0.0263(11) 0.0377(12) 0.0021(9) 0.0074(9) 0.0029(9)
O15 0.0974(15) 0.0479(11) 0.0770(14) 0.0346(10) 0.0584(12) 0.0312(10)
O16 0.0439(8) 0.0318(8) 0.0377(9) 0.0096(7) 0.0129(7) 0.0041(7)
C17 0.0530(14) 0.0389(13) 0.0432(14) 0.0117(11) 0.0183(11) 0.0049(11)
C18 0.0422(12) 0.0329(12) 0.0339(13) 0.0065(10) 0.0132(10) 0.0072(10)
C19 0.0449(12) 0.0332(12) 0.0375(13) 0.0080(10) 0.0139(10) 0.0106(11)
C20 0.0379(11) 0.0279(11) 0.0316(12) -0.0015(9) 0.0069(9) -0.0019(9)
N21 0.0373(9) 0.0262(9) 0.0315(10) -0.0027(7) 0.0081(7) -0.0007(7)
C22 0.0419(11) 0.0319(11) 0.0319(12) -0.0051(10) 0.0098(9) -0.0028(9)
C23 0.0431(12) 0.0377(13) 0.0406(13) 0.0009(10) 0.0142(10) -0.0060(11)
C24 0.0520(13) 0.0318(12) 0.0470(15) 0.0113(10) 0.0141(11) 0.0005(11)
C25 0.0511(13) 0.0293(11) 0.0418(13) 0.0069(10) 0.0143(10) 0.0056(10)

loop_
_atom_type_symbol
_atom_type_description
_atom_type_scat_dispersion_real
_atom_type_scat_dispersion_imag
_atom_type_scat_source
C C 0.0033 0.0016 'International Tables Vol C Tables 4.2.6.8 and 6.1.1.4'
H H 0.0000 0.0000 'International Tables Vol C Tables 4.2.6.8 and 6.1.1.4'
N N 0.0061 0.0033 'International Tables Vol C Tables 4.2.6.8 and 6.1.1.4'
O O 0.0106 0.0060 'International Tables Vol C Tables 4.2.6.8 and 6.1.1.4'

loop_
_geom_angle_atom_site_label_1
_geom_angle_atom_site_label_2
_geom_angle_atom_site_label_3
_geom_angle
_geom_angle_publ_flag
C2 N1 C6 124.69(18) n
C2 N1 H1 117.6(15) n
C6 N1 H1 117.2(15) n
O7 C2 N1 120.4(2) n
O7 C2 C3 124.0(2) n
N1 C2 C3 115.55(19) n
C2 C3 C4 113.83(17) n
C2 C3 H3A 108.8 n
C4 C3 H3A 108.8 n
C2 C3 H3B 108.8 n
C4 C3 H3B 108.8 n
H3A C3 H3B 107.7 n
C5 C4 C8 113.75(16) n
C5 C4 C3 109.83(17) n
C8 C4 C3 111.70(16) n
C5 C4 H4 108.5(12) n
C8 C4 H4 106.1(12) n
C3 C4 H4 106.6(12) n
C6 C5 C14 122.53(18) n
C6 C5 C4 119.60(18) n
C14 C5 C4 117.85(17) n
C5 C6 N1 119.77(18) n
C5 C6 C18 123.61(19) n
N1 C6 C18 116.62(18) n
C13 C8 C9 118.24(19) n
C13 C8 C4 122.47(17) n
C9 C8 C4 119.28(17) n
C10 C9 C8 120.9(2) n
C10 C9 H9 119.5 n
C8 C9 H9 119.5 n
C11 C10 C9 120.3(2) n
C11 C10 H10 119.9 n
C9 C10 H10 119.9 n
C12 C11 C10 119.5(2) n
C12 C11 H11 120.3 n
C10 C11 H11 120.3 n
C11 C12 C13 120.5(2) n
C11 C12 H12 119.7 n
C13 C12 H12 119.7 n
C8 C13 C12 120.6(2) n
C8 C13 H13 119.7 n
C12 C13 H13 119.7 n
O15 C14 O16 119.9(2) n
O15 C14 C5 127.9(2) n
O16 C14 C5 112.22(17) n
C14 O16 C17 115.65(17) n
O16 C17 H17A 109.5 n
O16 C17 H17B 109.5 n
H17A C17 H17B 109.5 n
O16 C17 H17C 109.5 n
H17A C17 H17C 109.5 n
H17B C17 H17C 109.5 n
C19 C18 C6 134.3(2) n
C19 C18 H18 114.0(15) n
C6 C18 H18 111.6(15) n
C18 C19 C20 137.4(2) n
C18 C19 H19 113.4(15) n
C20 C19 H19 109.1(15) n
N21 C20 C25 121.03(19) n
N21 C20 C19 121.74(19) n
C25 C20 C19 117.21(19) n
C22 N21 C20 118.07(18) n
N21 C22 C23 123.8(2) n
N21 C22 H22 118.1 n
C23 C22 H22 118.1 n
C24 C23 C22 118.5(2) n
C24 C23 H23 120.8 n
C22 C23 H23 120.8 n
C23 C24 C25 118.8(2) n
C23 C24 H24 120.6 n
C25 C24 H24 120.6 n
C24 C25 C20 119.9(2) n
C24 C25 H25 120.1 n
C20 C25 H25 120.1 n

loop_
_geom_bond_atom_site_label_1
_geom_bond_atom_site_label_2
_geom_bond_distance
_geom_bond_publ_flag
N1 C2 1.367(3) n
N1 C6 1.397(3) n
N1 H1 0.94(3) n
C2 O7 1.227(3) n
C2 C3 1.498(3) n
C3 C4 1.537(3) n
C3 H3A 0.9700 n
C3 H3B 0.9700 n
C4 C5 1.520(3) n
C4 C8 1.524(3) n
C4 H4 0.98(2) n
C5 C6 1.364(3) n
C5 C14 1.471(3) n
C6 C18 1.460(3) n
C8 C13 1.388(3) n
C8 C9 1.389(3) n
C9 C10 1.385(3) n
C9 H9 0.9300 n
C10 C11 1.377(3) n
C10 H10 0.9300 n
C11 C12 1.375(3) n
C11 H11 0.9300 n
C12 C13 1.388(3) n
C12 H12 0.9300 n
C13 H13 0.9300 n
C14 O15 1.210(3) n
C14 O16 1.339(2) n
O16 C17 1.444(3) n
C17 H17A 0.9600 n
C17 H17B 0.9600 n
C17 H17C 0.9600 n
C18 C19 1.345(3) n
C18 H18 0.95(2) n
C19 C20 1.465(3) n
C19 H19 0.93(3) n
C20 N21 1.346(3) n
C20 C25 1.398(3) n
N21 C22 1.337(3) n
C22 C23 1.383(3) n
C22 H22 0.9300 n
C23 C24 1.371(3) n
C23 H23 0.9300 n
C24 C25 1.382(3) n
C24 H24 0.9300 n
C25 H25 0.9300 n

loop_
_geom_hbond_atom_site_label_D
_geom_hbond_atom_site_label_H
_geom_hbond_atom_site_label_A
_geom_hbond_site_symmetry_A
_geom_hbond_distance_DH
_geom_hbond_distance_HA
_geom_hbond_distance_DA
_geom_hbond_angle_DHA
_geom_hbond_publ_flag
C25 H25 O15 3_666 0.93 2.42 3.257(3) 150 yes
C24 H24 O7 2_556 0.93 2.49 3.318(3) 149 yes
C13 H13 O16 1_455 0.93 2.54 3.300(3) 139 yes
C19 H19 O15 3_666 0.93(3) 2.71(3) 3.489(3) 142(2) no
C23 H23 Cg 2_556 0.93 2.66 3.480 147 yes

loop_
_geom_torsion_atom_site_label_1
_geom_torsion_atom_site_label_2
_geom_torsion_atom_site_label_3
_geom_torsion_atom_site_label_4
_geom_torsion
_geom_torsion_publ_flag
C6 N1 C2 O7 176.29(19) n
C6 N1 C2 C3 -0.7(3) n
O7 C2 C3 C4 151.0(2) n
N1 C2 C3 C4 -32.2(3) n
C2 C3 C4 C5 46.1(2) n
C2 C3 C4 C8 -81.1(2) n
C8 C4 C5 C6 95.1(2) n
C3 C4 C5 C6 -30.9(2) n
C8 C4 C5 C14 -83.3(2) n
C3 C4 C5 C14 150.69(18) n
C14 C5 C6 N1 178.39(18) n
C4 C5 C6 N1 0.1(3) n
C14 C5 C6 C18 -1.9(3) n
C4 C5 C6 C18 179.75(18) n
C2 N1 C6 C5 18.1(3) n
C2 N1 C6 C18 -161.56(19) n
C5 C4 C8 C13 -27.0(3) n
C3 C4 C8 C13 98.1(2) n
C5 C4 C8 C9 154.43(19) n
C3 C4 C8 C9 -80.6(2) n
C13 C8 C9 C10 1.1(3) n
C4 C8 C9 C10 179.8(2) n
C8 C9 C10 C11 0.1(3) n
C9 C10 C11 C12 -1.2(3) n
C10 C11 C12 C13 0.9(3) n
C9 C8 C13 C12 -1.4(3) n
C4 C8 C13 C12 179.99(19) n
C11 C12 C13 C8 0.4(3) n
C6 C5 C14 O15 11.9(4) n
C4 C5 C14 O15 -169.8(2) n
C6 C5 C14 O16 -167.78(17) n
C4 C5 C14 O16 10.6(2) n
O15 C14 O16 C17 0.2(3) n
C5 C14 O16 C17 179.93(18) n
C5 C6 C18 C19 -178.3(2) n
N1 C6 C18 C19 1.3(4) n
C6 C18 C19 C20 -4.9(5) n
C18 C19 C20 N21 -5.5(4) n
C18 C19 C20 C25 176.1(3) n
C25 C20 N21 C22 1.1(3) n
C19 C20 N21 C22 -177.3(2) n
C20 N21 C22 C23 0.3(3) n
N21 C22 C23 C24 -1.2(3) n
C22 C23 C24 C25 0.7(3) n
C23 C24 C25 C20 0.6(4) n
N21 C20 C25 C24 -1.6(3) n
C19 C20 C25 C24 176.9(2) n
